data_7051402
_journal_name_full 'New Journal of Chemistry'
_journal_paper_doi 10.1039/a808860h
_journal_year 1999
_chemical_formula_sum 'C52 H97 F6 P5 Ru'
_chemical_formula_weight 1092.22
_chemical_name_common '[RuH(dcpe)2]PF6'
_space_group_IT_number 13
_symmetry_cell_setting monoclinic
_symmetry_space_group_name_Hall '-P 2yc'
_symmetry_space_group_name_H-M 'P 1 2/c 1'
_cell_angle_alpha 90.00
_cell_angle_beta 95.960(7)
_cell_angle_gamma 90.00
_cell_formula_units_Z 4
_cell_length_a 19.6290(10)
_cell_length_b 12.4940(10)
_cell_length_c 22.413(2)
_cell_measurement_temperature 298(2)
_cell_volume 5467.0(7)
_diffrn_ambient_temperature 298(2)
_exptl_crystal_density_diffrn 1.327
_refine_ls_R_factor_obs 0.0457
_refine_ls_wR_factor_obs 0.0993
_cod_depositor_comments
;
The following automatic conversions were performed:

'_symmetry_cell_setting' tag value 'monoclin' was replaced with
'monoclinic' value as specified in the replacement file
'/home/robertas/cod-tools/perl-scripts/inputs/replacement_values.lst'.

Automatic conversion script
Id: cif_fix_values 3143 2015-03-26 13:38:13Z robertas 
;
_cod_original_sg_symbol_H-M 'P 2/c'
_cod_database_code 7051402

loop_
_symmetry_equiv_pos_as_xyz
'x, y, z'
'-x, y, -z+1/2'
'-x, -y, -z'
'x, -y, z-1/2'

loop_
_atom_site_aniso_label
_atom_site_aniso_U_11
_atom_site_aniso_U_22
_atom_site_aniso_U_33
_atom_site_aniso_U_23
_atom_site_aniso_U_13
_atom_site_aniso_U_12
Ru 0.02831(17) 0.02766(17) 0.04003(18) 0.00003(13) 0.00055(11) 0.00118(14)
P1 0.0315(5) 0.0293(5) 0.0419(5) 0.0011(4) 0.0017(4) 0.0015(4)
C1 0.034(2) 0.042(3) 0.056(3) 0.007(2) 0.0067(19) 0.006(2)
C2 0.035(2) 0.047(3) 0.055(3) 0.005(2) -0.0032(19) -0.005(2)
P2 0.0339(6) 0.0308(6) 0.0416(5) -0.0006(4) 0.0010(4) -0.0018(4)
C5 0.045(2) 0.038(2) 0.041(2) 0.0015(17) -0.0006(17) 0.002(2)
C6 0.060(3) 0.058(3) 0.049(3) -0.008(2) 0.010(2) 0.000(3)
C7 0.103(5) 0.081(4) 0.053(3) -0.009(3) 0.022(3) -0.020(4)
C8 0.132(6) 0.070(4) 0.050(3) 0.011(3) -0.006(3) -0.028(4)
C9 0.120(6) 0.059(4) 0.065(3) 0.015(3) -0.026(3) 0.009(4)
C10 0.063(3) 0.054(3) 0.054(3) 0.000(2) -0.011(2) 0.015(3)
C11 0.043(2) 0.035(2) 0.043(2) 0.0009(17) 0.0084(18) 0.0037(19)
C12 0.070(3) 0.040(3) 0.047(2) 0.0054(19) 0.006(2) 0.013(2)
C13 0.090(4) 0.056(3) 0.048(3) 0.001(2) 0.008(2) 0.012(3)
C14 0.088(4) 0.050(3) 0.055(3) -0.007(2) 0.018(3) 0.011(3)
C15 0.083(4) 0.036(3) 0.059(3) -0.003(2) 0.008(3) 0.013(3)
C16 0.062(3) 0.035(2) 0.054(2) 0.004(2) 0.004(2) 0.008(2)
C17 0.039(2) 0.038(2) 0.046(2) 0.0028(18) 0.0060(17) -0.001(2)
C18 0.053(3) 0.062(3) 0.067(3) 0.007(3) 0.009(2) -0.018(3)
C19 0.064(4) 0.067(4) 0.077(3) 0.007(3) 0.018(3) -0.021(3)
C20 0.080(4) 0.067(4) 0.079(4) 0.020(3) 0.028(3) -0.001(3)
C21 0.109(5) 0.055(3) 0.051(3) -0.006(2) 0.013(3) -0.011(3)
C22 0.083(4) 0.050(3) 0.054(3) -0.002(2) 0.023(3) -0.008(3)
C23 0.051(3) 0.035(2) 0.049(2) -0.0061(18) -0.0004(19) -0.007(2)
C24 0.073(3) 0.042(3) 0.044(2) -0.0048(19) -0.001(2) -0.001(3)
C25 0.103(5) 0.061(4) 0.055(3) -0.013(2) -0.002(3) 0.000(3)
C26 0.110(5) 0.053(3) 0.066(3) -0.020(3) 0.013(3) 0.002(3)
C27 0.082(4) 0.035(3) 0.070(3) -0.007(2) -0.002(3) -0.003(3)
C28 0.058(3) 0.035(2) 0.062(3) 0.004(2) -0.003(2) -0.001(2)
P3 0.0346(6) 0.0327(6) 0.0421(5) -0.0022(4) -0.0002(4) 0.0041(4)
C3 0.037(2) 0.043(3) 0.052(2) -0.001(2) -0.0045(19) 0.006(2)
C4 0.031(2) 0.046(3) 0.048(2) -0.0024(19) 0.0037(17) -0.0005(19)
P4 0.0323(5) 0.0316(5) 0.0386(5) 0.0006(4) 0.0007(4) -0.0015(4)
C29 0.045(2) 0.039(2) 0.047(2) -0.0047(19) 0.0055(18) 0.005(2)
C30 0.054(3) 0.086(4) 0.065(3) -0.018(3) 0.007(2) 0.020(3)
C31 0.068(4) 0.115(6) 0.091(5) -0.045(5) 0.015(3) 0.019(4)
C32 0.081(5) 0.142(7) 0.058(3) -0.010(4) 0.012(3) -0.020(4)
C33 0.084(4) 0.095(5) 0.050(3) 0.000(3) 0.003(3) -0.016(4)
C34 0.072(4) 0.050(3) 0.053(3) 0.002(2) 0.003(2) -0.005(3)
C35 0.053(3) 0.035(2) 0.053(2) -0.0014(18) -0.005(2) 0.005(2)
C36 0.067(3) 0.044(3) 0.049(3) 0.004(2) 0.007(2) 0.003(3)
C37 0.097(4) 0.057(3) 0.065(3) 0.014(3) 0.013(3) 0.005(3)
C38 0.109(5) 0.056(4) 0.074(4) 0.026(3) 0.002(3) 0.010(4)
C39 0.106(5) 0.040(3) 0.082(4) 0.010(3) 0.002(3) 0.017(3)
C40 0.069(3) 0.042(3) 0.081(3) 0.007(2) -0.001(3) 0.010(3)
C41 0.039(2) 0.035(2) 0.038(2) -0.0028(17) 0.0025(16) -0.0009(19)
C42 0.064(3) 0.053(3) 0.043(2) 0.002(2) -0.005(2) -0.015(3)
C43 0.081(4) 0.073(4) 0.036(2) 0.003(2) 0.004(2) 0.004(3)
C44 0.088(4) 0.064(4) 0.047(3) -0.015(2) -0.008(3) 0.002(3)
C45 0.096(4) 0.064(4) 0.056(3) -0.015(2) -0.002(3) -0.021(3)
C46 0.064(3) 0.061(3) 0.051(3) -0.007(2) 0.000(2) -0.022(3)
C47 0.049(3) 0.040(2) 0.040(2) 0.0007(17) 0.0024(18) -0.008(2)
C48 0.068(3) 0.045(3) 0.046(2) 0.001(2) 0.007(2) -0.014(2)
C49 0.078(4) 0.059(3) 0.044(2) 0.002(2) 0.011(2) -0.011(3)
C50 0.077(4) 0.063(4) 0.064(3) 0.018(3) 0.012(3) -0.002(3)
C51 0.070(4) 0.042(3) 0.067(3) 0.010(2) 0.016(3) 0.009(3)
C52 0.047(3) 0.046(3) 0.059(3) 0.007(2) 0.006(2) 0.000(2)
P5 0.0569(11) 0.0678(13) 0.0467(9) 0.000 0.0011(7) 0.000
F1 0.088(2) 0.141(3) 0.0517(16) -0.0050(18) 0.0004(14) 0.004(2)
F2 0.250(10) 0.073(4) 0.197(8) 0.000 0.028(7) 0.000
F3 0.061(2) 0.283(7) 0.072(2) -0.024(3) 0.0048(16) 0.005(3)
F4 0.288(10) 0.070(4) 0.116(5) 0.000 0.062(5) 0.000
P6 0.0496(10) 0.0741(13) 0.0536(10) 0.000 -0.0027(8) 0.000
F5 0.111(3) 0.107(3) 0.0736(19) 0.0288(19) 0.0138(17) 0.032(2)
F6 0.091(3) 0.120(3) 0.161(3) -0.080(3) 0.050(2) -0.025(2)
F7 0.0534(17) 0.128(3) 0.079(2) -0.0334(19) 0.0018(14) 0.0021(19)

loop_
_atom_site_label
_atom_site_type_symbol
_atom_site_fract_x
_atom_site_fract_y
_atom_site_fract_z
_atom_site_U_iso_or_equiv
_atom_site_thermal_displace_type
_atom_site_occupancy
_atom_site_calc_flag
_atom_site_refinement_flags
_atom_site_disorder_group
Ru Ru 0.749094(15) 0.66478(2) 0.007641(13) 0.03221(11) Uani 1 d . .
P1 P 0.83566(5) 0.53504(8) 0.02344(4) 0.0344(2) Uani 1 d . .
C1 C 0.9201(2) 0.5969(4) 0.0180(2) 0.0440(10) Uani 1 d . .
C2 C 0.9213(2) 0.7089(4) 0.0446(2) 0.0464(10) Uani 1 d . .
P2 P 0.84333(5) 0.78447(8) 0.01699(4) 0.0356(2) Uani 1 d . .
C5 C 0.8444(2) 0.4755(3) 0.10040(17) 0.0417(10) Uani 1 d . .
C6 C 0.8152(3) 0.5513(4) 0.1449(2) 0.0557(12) Uani 1 d . .
C7 C 0.8096(4) 0.4977(6) 0.2045(2) 0.0781(17) Uani 1 d . .
C8 C 0.8779(4) 0.4520(5) 0.2307(2) 0.085(2) Uani 1 d . .
C9 C 0.9096(4) 0.3816(5) 0.1871(3) 0.084(2) Uani 1 d . .
C10 C 0.9154(3) 0.4388(5) 0.1276(2) 0.0583(12) Uani 1 d . .
C11 C 0.8350(2) 0.4181(3) -0.02814(17) 0.0401(9) Uani 1 d . .
C12 C 0.8450(3) 0.4510(4) -0.09289(19) 0.0523(12) Uani 1 d . .
C13 C 0.8311(3) 0.3560(4) -0.1351(2) 0.0645(14) Uani 1 d . .
C14 C 0.8758(3) 0.2613(5) -0.1165(2) 0.0635(14) Uani 1 d . .
C15 C 0.8676(3) 0.2302(4) -0.0521(2) 0.0593(13) Uani 1 d . .
C16 C 0.8806(3) 0.3243(4) -0.0086(2) 0.0507(11) Uani 1 d . .
C17 C 0.8667(2) 0.8458(3) -0.05436(17) 0.0410(9) Uani 1 d . .
C18 C 0.9329(3) 0.9133(5) -0.0486(2) 0.0607(13) Uani 1 d . .
C19 C 0.9420(3) 0.9695(5) -0.1076(3) 0.0686(15) Uani 1 d . .
C20 C 0.9444(3) 0.8926(5) -0.1583(3) 0.0740(17) Uani 1 d . .
C21 C 0.8820(4) 0.8222(5) -0.1645(2) 0.0712(16) Uani 1 d . .
C22 C 0.8711(3) 0.7646(4) -0.1055(2) 0.0614(13) Uani 1 d . .
C23 C 0.8543(2) 0.8998(3) 0.07105(18) 0.0453(10) Uani 1 d . .
C24 C 0.8362(3) 0.8689(4) 0.1334(2) 0.0537(12) Uani 1 d . .
C25 C 0.8516(4) 0.9597(5) 0.1787(2) 0.0736(16) Uani 1 d . .
C26 C 0.8177(4) 1.0621(5) 0.1579(3) 0.0762(17) Uani 1 d . .
C27 C 0.8358(3) 1.0923(4) 0.0964(2) 0.0629(13) Uani 1 d . .
C28 C 0.8176(3) 1.0020(4) 0.0514(2) 0.0522(11) Uani 1 d . .
P3 P 0.66304(5) 0.79504(8) -0.00787(4) 0.0368(2) Uani 1 d . .
C3 C 0.5820(2) 0.7365(4) -0.0425(2) 0.0450(10) Uani 1 d . .
C4 C 0.5744(2) 0.6239(4) -0.0194(2) 0.0418(10) Uani 1 d . .
P4 P 0.65560(5) 0.54703(8) -0.01773(4) 0.0344(2) Uani 1 d . .
C29 C 0.6404(2) 0.8466(4) 0.06575(17) 0.0435(10) Uani 1 d . .
C30 C 0.5673(3) 0.8828(6) 0.0716(2) 0.0682(15) Uani 1 d . .
C31 C 0.5616(4) 0.9248(7) 0.1363(3) 0.091(2) Uani 1 d . .
C32 C 0.5841(4) 0.8451(7) 0.1831(3) 0.093(2) Uani 1 d . .
C33 C 0.6549(3) 0.8060(6) 0.1777(2) 0.0765(16) Uani 1 d . .
C34 C 0.6605(3) 0.7618(4) 0.1146(2) 0.0588(13) Uani 1 d . .
C35 C 0.6752(2) 0.9131(4) -0.05616(19) 0.0476(10) Uani 1 d . .
C36 C 0.6847(3) 0.8798(4) -0.1200(2) 0.0533(12) Uani 1 d . .
C37 C 0.7044(3) 0.9761(5) -0.1567(3) 0.0726(15) Uani 1 d . .
C38 C 0.6532(4) 1.0645(5) -0.1560(3) 0.0800(17) Uani 1 d . .
C39 C 0.6428(4) 1.0966(4) -0.0932(3) 0.0761(17) Uani 1 d . .
C40 C 0.6214(3) 1.0014(4) -0.0556(3) 0.0646(13) Uani 1 d . .
C41 C 0.6501(2) 0.4883(3) -0.09509(16) 0.0378(9) Uani 1 d . .
C42 C 0.6568(3) 0.5742(4) -0.14310(19) 0.0542(12) Uani 1 d . .
C43 C 0.6621(3) 0.5226(5) -0.2041(2) 0.0633(14) Uani 1 d . .
C44 C 0.6013(3) 0.4541(5) -0.2226(2) 0.0674(15) Uani 1 d . .
C45 C 0.5909(4) 0.3705(5) -0.1757(2) 0.0726(16) Uani 1 d . .
C46 C 0.5867(3) 0.4216(5) -0.1147(2) 0.0590(13) Uani 1 d . .
C47 C 0.6309(2) 0.4304(3) 0.02827(17) 0.0429(10) Uani 1 d . .
C48 C 0.6276(3) 0.4584(4) 0.0946(2) 0.0531(12) Uani 1 d . .
C49 C 0.6018(3) 0.3652(4) 0.1297(2) 0.0599(13) Uani 1 d . .
C50 C 0.6453(3) 0.2658(5) 0.1237(2) 0.0677(15) Uani 1 d . .
C51 C 0.6464(3) 0.2366(4) 0.0582(2) 0.0591(13) Uani 1 d . .
C52 C 0.6748(2) 0.3308(4) 0.0233(2) 0.0507(10) Uani 1 d . .
P5 P 0.5000 0.18595(16) 0.2500 0.0574(5) Uani 1 d S .
F1 F 0.50748(17) 0.1825(3) 0.32073(13) 0.0938(11) Uani 1 d . .
F2 F 0.5000 0.3066(5) 0.2500 0.173(3) Uani 1 d S .
F3 F 0.42092(18) 0.1895(5) 0.25040(15) 0.139(2) Uani 1 d . .
F4 F 0.5000 0.0615(5) 0.2500 0.155(3) Uani 1 d S .
P6 P 1.0000 0.74512(17) 0.2500 0.0597(5) Uani 1 d S .
F5 F 1.00172(19) 0.6539(3) 0.29966(14) 0.0969(11) Uani 1 d . .
F6 F 1.00245(19) 0.8311(4) 0.3010(2) 0.1212(16) Uani 1 d . .
F7 F 1.08100(15) 0.7433(3) 0.25346(13) 0.0871(10) Uani 1 d . .
H1A H 0.922(3) 0.597(4) -0.023(2) 0.080 Uiso 1 d . .
H1B H 0.952(3) 0.560(5) 0.038(2) 0.080 Uiso 1 d . .
H2A H 0.959(3) 0.751(5) 0.033(2) 0.080 Uiso 1 d . .
H2B H 0.919(3) 0.708(4) 0.085(3) 0.080 Uiso 1 d . .
H3A H 0.547(3) 0.782(5) -0.035(2) 0.080 Uiso 1 d . .
H3B H 0.583(3) 0.741(5) -0.084(3) 0.080 Uiso 1 d . .
H4A H 0.539(3) 0.583(5) -0.041(2) 0.080 Uiso 1 d . .
H4B H 0.565(3) 0.625(4) 0.019(2) 0.080 Uiso 1 d . .
H5 H 0.813(3) 0.416(5) 0.095(2) 0.080 Uiso 1 d . .
H6A H 0.845(3) 0.616(5) 0.151(2) 0.080 Uiso 1 d . .
H6B H 0.772(3) 0.584(5) 0.126(2) 0.080 Uiso 1 d . .
H7A H 0.788(3) 0.545(5) 0.230(3) 0.080 Uiso 1 d . .
H7B H 0.784(3) 0.437(5) 0.200(2) 0.080 Uiso 1 d . .
H8A H 0.909(3) 0.511(5) 0.242(2) 0.080 Uiso 1 d . .
H8B H 0.867(3) 0.417(5) 0.268(2) 0.080 Uiso 1 d . .
H9A H 0.956(3) 0.356(5) 0.198(2) 0.080 Uiso 1 d . .
H9B H 0.884(3) 0.319(5) 0.177(2) 0.080 Uiso 1 d . .
H10A H 0.934(3) 0.394(5) 0.099(2) 0.080 Uiso 1 d . .
H10B H 0.944(3) 0.500(5) 0.132(2) 0.080 Uiso 1 d . .
H11 H 0.791(3) 0.385(5) -0.027(2) 0.080 Uiso 1 d . .
H12A H 0.812(3) 0.508(5) -0.105(2) 0.080 Uiso 1 d . .
H12B H 0.893(3) 0.475(5) -0.094(2) 0.080 Uiso 1 d . .
H13A H 0.778(3) 0.334(4) -0.138(2) 0.080 Uiso 1 d . .
H13B H 0.846(3) 0.379(4) -0.175(2) 0.080 Uiso 1 d . .
H14A H 0.864(3) 0.198(5) -0.137(2) 0.080 Uiso 1 d . .
H14B H 0.924(3) 0.286(5) -0.121(2) 0.080 Uiso 1 d . .
H15A H 0.823(3) 0.209(5) -0.051(2) 0.080 Uiso 1 d . .
H15B H 0.896(3) 0.175(5) -0.038(2) 0.080 Uiso 1 d . .
H16A H 0.927(3) 0.351(4) -0.006(2) 0.080 Uiso 1 d . .
H16B H 0.872(3) 0.298(4) 0.035(2) 0.080 Uiso 1 d . .
H17 H 0.829(3) 0.893(5) -0.064(2) 0.080 Uiso 1 d . .
H18A H 0.969(3) 0.866(5) -0.039(2) 0.080 Uiso 1 d . .
H18B H 0.932(3) 0.971(5) -0.015(2) 0.080 Uiso 1 d . .
H19A H 0.902(3) 1.014(5) -0.116(2) 0.080 Uiso 1 d . .
H19B H 0.976(3) 1.004(5) -0.105(2) 0.080 Uiso 1 d . .
H20A H 0.945(3) 0.930(5) -0.193(2) 0.080 Uiso 1 d . .
H20B H 0.977(3) 0.849(5) -0.152(2) 0.080 Uiso 1 d . .
H21A H 0.839(3) 0.865(5) -0.177(2) 0.080 Uiso 1 d . .
H21B H 0.878(3) 0.777(5) -0.194(2) 0.080 Uiso 1 d . .
H22A H 0.831(3) 0.726(5) -0.109(2) 0.080 Uiso 1 d . .
H22B H 0.910(3) 0.719(5) -0.098(2) 0.080 Uiso 1 d . .
H23 H 0.901(3) 0.927(5) 0.072(2) 0.080 Uiso 1 d . .
H24A H 0.791(3) 0.857(5) 0.130(2) 0.080 Uiso 1 d . .
H24B H 0.857(3) 0.803(5) 0.147(2) 0.080 Uiso 1 d . .
H25A H 0.900(3) 0.984(5) 0.181(2) 0.080 Uiso 1 d . .
H25B H 0.833(3) 0.933(4) 0.219(2) 0.080 Uiso 1 d . .
H26A H 0.823(3) 1.117(5) 0.183(2) 0.080 Uiso 1 d . .
H26B H 0.763(3) 1.036(4) 0.160(2) 0.080 Uiso 1 d . .
H27A H 0.810(3) 1.158(5) 0.081(2) 0.080 Uiso 1 d . .
H27B H 0.885(3) 1.107(5) 0.099(2) 0.080 Uiso 1 d . .
H28A H 0.762(3) 0.984(4) 0.047(2) 0.080 Uiso 1 d . .
H28B H 0.833(3) 1.029(4) 0.012(2) 0.080 Uiso 1 d . .
H29 H 0.671(3) 0.905(5) 0.074(2) 0.080 Uiso 1 d . .
H30A H 0.561(3) 0.939(5) 0.040(2) 0.080 Uiso 1 d . .
H30B H 0.535(3) 0.821(5) 0.064(2) 0.080 Uiso 1 d . .
H31A H 0.580(3) 0.991(5) 0.130(3) 0.080 Uiso 1 d . .
H31B H 0.518(3) 0.948(5) 0.137(2) 0.080 Uiso 1 d . .
H32A H 0.581(3) 0.868(4) 0.230(2) 0.080 Uiso 1 d . .
H32B H 0.558(3) 0.786(5) 0.180(3) 0.080 Uiso 1 d . .
H33A H 0.691(3) 0.869(5) 0.185(2) 0.080 Uiso 1 d . .
H33B H 0.669(3) 0.746(5) 0.212(2) 0.080 Uiso 1 d . .
H34A H 0.627(3) 0.713(5) 0.107(2) 0.080 Uiso 1 d . .
H34B H 0.715(3) 0.734(4) 0.109(2) 0.080 Uiso 1 d . .
H35 H 0.711(3) 0.961(4) -0.038(2) 0.080 Uiso 1 d . .
H36A H 0.717(3) 0.829(5) -0.121(2) 0.080 Uiso 1 d . .
H36B H 0.645(3) 0.855(5) -0.137(2) 0.080 Uiso 1 d . .
H37A H 0.713(3) 0.953(4) -0.200(2) 0.080 Uiso 1 d . .
H37B H 0.748(3) 1.013(5) -0.142(2) 0.080 Uiso 1 d . .
H38A H 0.669(3) 1.122(5) -0.179(2) 0.080 Uiso 1 d . .
H38B H 0.606(3) 1.036(4) -0.180(2) 0.080 Uiso 1 d . .
H39A H 0.686(3) 1.117(5) -0.074(2) 0.080 Uiso 1 d . .
H39B H 0.609(3) 1.144(5) -0.096(2) 0.080 Uiso 1 d . .
H40A H 0.613(3) 1.022(4) -0.004(2) 0.080 Uiso 1 d . .
H40B H 0.579(3) 0.967(5) -0.076(2) 0.080 Uiso 1 d . .
H41 H 0.690(3) 0.446(5) -0.093(2) 0.080 Uiso 1 d . .
H42A H 0.694(3) 0.615(5) -0.135(2) 0.080 Uiso 1 d . .
H42B H 0.614(3) 0.619(5) -0.148(2) 0.080 Uiso 1 d . .
H43A H 0.700(3) 0.486(5) -0.203(2) 0.080 Uiso 1 d . .
H43B H 0.667(3) 0.570(5) -0.233(2) 0.080 Uiso 1 d . .
H44A H 0.607(3) 0.424(5) -0.257(3) 0.080 Uiso 1 d . .
H44B H 0.564(3) 0.492(5) -0.228(2) 0.080 Uiso 1 d . .
H45A H 0.554(3) 0.326(5) -0.186(2) 0.080 Uiso 1 d . .
H45B H 0.631(3) 0.327(5) -0.171(2) 0.080 Uiso 1 d . .
H46A H 0.582(3) 0.373(5) -0.084(2) 0.080 Uiso 1 d . .
H46B H 0.548(3) 0.473(5) -0.116(2) 0.080 Uiso 1 d . .
H47 H 0.587(3) 0.405(5) 0.009(2) 0.080 Uiso 1 d . .
H48A H 0.673(3) 0.478(5) 0.111(2) 0.080 Uiso 1 d . .
H48B H 0.601(3) 0.523(5) 0.096(2) 0.080 Uiso 1 d . .
H49A H 0.603(3) 0.394(4) 0.176(2) 0.080 Uiso 1 d . .
H49B H 0.552(3) 0.346(5) 0.111(2) 0.080 Uiso 1 d . .
H50A H 0.630(3) 0.209(5) 0.143(2) 0.080 Uiso 1 d . .
H50B H 0.692(3) 0.297(5) 0.139(2) 0.080 Uiso 1 d . .
H51A H 0.677(3) 0.188(5) 0.057(2) 0.080 Uiso 1 d . .
H51B H 0.598(3) 0.219(4) 0.037(2) 0.080 Uiso 1 d . .
H52A H 0.720(3) 0.354(5) 0.036(2) 0.080 Uiso 1 d . .
H52B H 0.675(3) 0.308(4) -0.022(2) 0.080 Uiso 1 d . .

loop_
_geom_bond_atom_site_label_1
_geom_bond_atom_site_label_2
_geom_bond_distance
_geom_bond_site_symmetry_2
_geom_bond_publ_flag
Ru P3 2.3454(11) . ?
Ru P1 2.3484(10) . ?
Ru P2 2.3710(11) . ?
Ru P4 2.3746(11) . ?
Ru H34B 2.59(5) . ?
Ru H6B 2.84(5) . ?
Ru C34 3.332(5) . ?
Ru C6 3.511(5) . ?
P1 C1 1.845(4) . ?
P1 C11 1.862(4) . ?
P1 C5 1.870(4) . ?
C1 C2 1.520(6) . ?
C1 H1A 0.92(5) . ?
C1 H1B 0.87(6) . ?
C2 P2 1.849(4) . ?
C2 H2A 0.96(6) . ?
C2 H2B 0.91(5) . ?
P2 C17 1.873(4) . ?
P2 C23 1.881(4) . ?
C5 C6 1.528(6) . ?
C5 C10 1.533(6) . ?
C5 H5 0.96(6) . ?
C6 C7 1.509(7) . ?
C6 H6A 1.00(6) . ?
C6 H6B 0.99(6) . ?
C7 C8 1.518(10) . ?
C7 H7A 0.96(6) . ?
C7 H7B 0.91(6) . ?
C8 C9 1.499(9) . ?
C8 H8A 0.97(6) . ?
C8 H8B 0.98(5) . ?
C9 C10 1.526(8) . ?
C9 H9A 0.96(6) . ?
C9 H9B 0.94(6) . ?
C10 H10A 0.95(6) . ?
C10 H10B 0.95(6) . ?
C11 C16 1.513(6) . ?
C11 C12 1.541(6) . ?
C11 H11 0.97(6) . ?
C12 C13 1.525(7) . ?
C12 H12A 0.98(6) . ?
C12 H12B 0.98(6) . ?
C13 C14 1.505(7) . ?
C13 H13A 1.07(6) . ?
C13 H13B 1.02(5) . ?
C14 C15 1.518(7) . ?
C14 H14A 0.93(6) . ?
C14 H14B 1.01(6) . ?
C15 C16 1.532(7) . ?
C15 H15A 0.92(6) . ?
C15 H15B 0.92(6) . ?
C16 H16A 0.96(6) . ?
C16 H16B 1.06(5) . ?
C17 C22 1.541(6) . ?
C17 C18 1.542(6) . ?
C17 H17 0.95(6) . ?
C18 C19 1.525(7) . ?
C18 H18A 0.92(6) . ?
C18 H18B 1.04(6) . ?
C19 C20 1.492(9) . ?
C19 H19A 0.96(6) . ?
C19 H19B 0.80(6) . ?
C20 C21 1.503(8) . ?
C20 H20A 0.90(6) . ?
C20 H20B 0.84(6) . ?
C21 C22 1.540(7) . ?
C21 H21A 1.01(6) . ?
C21 H21B 0.88(6) . ?
C22 H22A 0.93(6) . ?
C22 H22B 0.95(6) . ?
C23 C28 1.509(6) . ?
C23 C24 1.528(6) . ?
C23 H23 0.97(6) . ?
C24 C25 1.532(7) . ?
C24 H24A 0.90(6) . ?
C24 H24B 0.96(6) . ?
C25 C26 1.495(8) . ?
C25 H25A 1.00(6) . ?
C25 H25B 1.06(5) . ?
C26 C27 1.506(8) . ?
C26 H26A 0.88(6) . ?
C26 H26B 1.12(6) . ?
C27 C28 1.531(7) . ?
C27 H27A 1.01(6) . ?
C27 H27B 0.97(6) . ?
C28 H28A 1.10(5) . ?
C28 H28B 1.03(5) . ?
P3 C3 1.847(4) . ?
P3 C35 1.860(5) . ?
P3 C29 1.867(4) . ?
C3 C4 1.512(6) . ?
C3 H3A 0.92(6) . ?
C3 H3B 0.93(5) . ?
C4 P4 1.858(4) . ?
C4 H4A 0.96(6) . ?
C4 H4B 0.91(5) . ?
P4 C41 1.875(4) . ?
P4 C47 1.877(4) . ?
C29 C30 1.523(6) . ?
C29 C34 1.545(6) . ?
C29 H29 0.95(6) . ?
C30 C31 1.556(8) . ?
C30 H30A 0.99(6) . ?
C30 H30B 1.01(6) . ?
C31 C32 1.481(11) . ?
C31 H31A 0.92(6) . ?
C31 H31B 0.91(6) . ?
C32 C33 1.489(9) . ?
C32 H32A 1.09(5) . ?
C32 H32B 0.90(6) . ?
C33 C34 1.533(7) . ?
C33 H33A 1.06(6) . ?
C33 H33B 1.09(6) . ?
C34 H34A 0.89(6) . ?
C34 H34B 1.14(6) . ?
C35 C36 1.520(6) . ?
C35 C40 1.528(7) . ?
C35 H35 0.98(6) . ?
C36 C37 1.529(7) . ?
C36 H36A 0.90(6) . ?
C36 H36B 0.89(6) . ?
C37 C38 1.494(8) . ?
C37 H37A 1.05(5) . ?
C37 H37B 1.00(6) . ?
C38 C39 1.497(8) . ?
C38 H38A 0.95(6) . ?
C38 H38B 1.08(6) . ?
C39 C40 1.540(8) . ?
C39 H39A 0.94(6) . ?
C39 H39B 0.88(6) . ?
C40 H40A 1.20(5) . ?
C40 H40B 1.01(6) . ?
C41 C46 1.523(6) . ?
C41 C42 1.535(6) . ?
C41 H41 0.94(6) . ?
C42 C43 1.524(7) . ?
C42 H42A 0.89(6) . ?
C42 H42B 1.00(6) . ?
C43 C44 1.492(8) . ?
C43 H43A 0.88(6) . ?
C43 H43B 0.89(6) . ?
C44 C45 1.511(8) . ?
C44 H44A 0.87(6) . ?
C44 H44B 0.87(6) . ?
C45 C46 1.520(7) . ?
C45 H45A 0.93(6) . ?
C45 H45B 0.95(6) . ?
C46 H46A 0.92(6) . ?
C46 H46B 0.99(6) . ?
C47 C52 1.523(6) . ?
C47 C48 1.535(6) . ?
C47 H47 0.97(5) . ?
C48 C49 1.522(6) . ?
C48 H48A 0.97(6) . ?
C48 H48B 0.97(6) . ?
C49 C50 1.520(8) . ?
C49 H49A 1.09(5) . ?
C49 H49B 1.04(6) . ?
C50 C51 1.515(7) . ?
C50 H50A 0.90(6) . ?
C50 H50B 1.02(6) . ?
C51 C52 1.547(7) . ?
C51 H51A 0.85(6) . ?
C51 H51B 1.03(6) . ?
C52 H52A 0.94(6) . ?
C52 H52B 1.05(5) . ?
P5 F2 1.508(7) . ?
P5 F3 1.554(3) 2_655 ?
P5 F3 1.554(3) . ?
P5 F4 1.555(6) . ?
P5 F1 1.577(3) 2_655 ?
P5 F1 1.577(3) . ?
P6 F6 1.566(4) 2_755 ?
P6 F6 1.566(4) . ?
P6 F7 1.584(3) . ?
P6 F7 1.584(3) 2_755 ?
P6 F5 1.591(4) 2_755 ?
P6 F5 1.591(4) . ?
